data_7058546
loop_
_publ_author_name
'Ryo, Suho'
'Yoo, Dongho'
'Iijima, Kodai'
'Sato, Ryonosuke'
'Le Gal, Yann'
'Lorcy, Dominique'
'Mori, Takehiko'

_publ_section_title
;
 Temperature-dependent characteristics of n-channel transistors based on
 5,5&#x2032;-bithiazolidinylidene-2,4,2&#x2032;,4&#x2032;-tetrathiones
;
_journal_issue 30
_journal_name_full 'New Journal of Chemistry'
_journal_page_first 11865
_journal_paper_doi 10.1039/C9NJ02731A
_journal_volume 43
_journal_year 2019
_chemical_formula_moiety 'C16 H22 N2 S6'
_chemical_formula_sum 'C16 H22 N2 S6'
_chemical_formula_weight 434.72
_space_group_crystal_system monoclinic
_space_group_IT_number 14
_space_group_name_Hall '-P 2ybc'
_space_group_name_H-M_alt 'P 1 21/c 1'
_symmetry_space_group_name_Hall '-P 2ybc'
_symmetry_space_group_name_H-M 'P 1 21/c 1'
_atom_sites_solution_hydrogens geom
_atom_sites_solution_primary direct
_atom_sites_solution_secondary difmap
_audit_update_record
;
2019-04-29 deposited with the CCDC.    2019-06-27 downloaded from the CCDC.
;
_cell_angle_alpha 90.0000
_cell_angle_beta 91.3390(14)
_cell_angle_gamma 90.0000
_cell_formula_units_Z 2
_cell_length_a 13.9523(4)
_cell_length_b 5.01793(14)
_cell_length_c 14.7127(3)
_cell_measurement_reflns_used 1546
_cell_measurement_temperature 171
_cell_measurement_theta_max 68.14
_cell_measurement_theta_min 3.17
_cell_volume 1029.78(5)
_computing_cell_refinement 'RAPID AUTO'
_computing_data_collection 'RAPID AUTO (Rigaku, ????)'
_computing_data_reduction 'RAPID AUTO'
_computing_molecular_graphics 'CrystalStructure 4.3'
_computing_publication_material 'CrystalStructure 4.3 (Rigaku, 2018)'
_computing_structure_refinement 'SHELXL Version 2018/1 (Sheldrick, 2008)'
_computing_structure_solution 'SHELXT Version 2014/5 (Sheldrick, 2014)'
_diffrn_ambient_temperature 171
_diffrn_detector_area_resol_mean 10.000
_diffrn_measured_fraction_theta_full 0.999
_diffrn_measured_fraction_theta_max 0.999
_diffrn_measurement_device_type 'Rigaku R-AXIS RAPID'
_diffrn_measurement_method \w
_diffrn_radiation_type 'Cu K\a'
_diffrn_radiation_wavelength 1.54187
_diffrn_reflns_av_R_equivalents 0.0706
_diffrn_reflns_av_unetI/netI 0.0583
_diffrn_reflns_Laue_measured_fraction_full 0.999
_diffrn_reflns_Laue_measured_fraction_max 0.999
_diffrn_reflns_limit_h_max 16
_diffrn_reflns_limit_h_min -16
_diffrn_reflns_limit_k_max 6
_diffrn_reflns_limit_k_min -6
_diffrn_reflns_limit_l_max 17
_diffrn_reflns_limit_l_min -17
_diffrn_reflns_number 10930
_diffrn_reflns_point_group_measured_fraction_full 0.999
_diffrn_reflns_point_group_measured_fraction_max 0.999
_diffrn_reflns_theta_full 67.687
_diffrn_reflns_theta_max 68.187
_diffrn_reflns_theta_min 3.168
_diffrn_standards_number 0
_exptl_absorpt_coefficient_mu 6.137
_exptl_absorpt_correction_T_max 0.832
_exptl_absorpt_correction_T_min 0.630
_exptl_absorpt_correction_type multi-scan
_exptl_absorpt_process_details 'ABSCOR (Rigaku, 1995)'
_exptl_crystal_colour black
_exptl_crystal_density_diffrn 1.402
_exptl_crystal_density_method 'not measured'
_exptl_crystal_description platelet
_exptl_crystal_F_000 456.00
_exptl_crystal_size_max 0.270
_exptl_crystal_size_mid 0.160
_exptl_crystal_size_min 0.030
_refine_diff_density_max 0.45
_refine_diff_density_min -0.32
_refine_ls_extinction_method none
_refine_ls_goodness_of_fit_ref 1.101
_refine_ls_hydrogen_treatment constr
_refine_ls_number_parameters 109
_refine_ls_number_reflns 1870
_refine_ls_number_restraints 0
_refine_ls_R_factor_all 0.0571
_refine_ls_R_factor_gt 0.0471
_refine_ls_shift/su_max 0.000
_refine_ls_structure_factor_coef Fsqd
_refine_ls_weighting_details 'w = 1/[\s^2^(Fo^2^)+(0.0502P)^2^+0.6155P] where P=(Fo^2^+2Fc^2^)/3'
_refine_ls_weighting_scheme calc
_refine_ls_wR_factor_gt 0.1121
_refine_ls_wR_factor_ref 0.1248
_reflns_Friedel_coverage 0.000
_reflns_number_gt 1527
_reflns_number_total 1870
_reflns_threshold_expression F^2^>2.0\s(F^2^)
_cod_data_source_file c9nj02731a2.cif
_cod_data_source_block 20181226
_cod_depositor_comments 'Adding full bibliography for 7058546--7058547.cif.'
_cod_original_cell_volume 1029.78(4)
_cod_database_code 7058546

loop_
_space_group_symop_id
_space_group_symop_operation_xyz
1 +X,+Y,+Z
2 -X,1/2+Y,1/2-Z
3 -X,-Y,-Z
4 +X,-1/2-Y,-1/2+Z

loop_
_atom_site_label
_atom_site_type_symbol
_atom_site_fract_x
_atom_site_fract_y
_atom_site_fract_z
_atom_site_U_iso_or_equiv
_atom_site_adp_type
_atom_site_occupancy
_atom_site_site_symmetry_order
_atom_site_calc_flag
_atom_site_refinement_flags_posn
_atom_site_refinement_flags_adp
S1 S 0.41203(5) 0.79699(16) 0.57234(5) 0.0324(2) Uani 1 1 d . .
S2 S 0.25653(6) 1.16904(19) 0.51564(7) 0.0466(3) Uani 1 1 d . .
S3 S 0.44734(6) 0.47249(17) 0.30910(5) 0.0365(3) Uani 1 1 d . .
N1 N 0.34914(17) 0.8270(5) 0.40573(17) 0.0320(6) Uani 1 1 d . .
C1 C 0.46382(19) 0.5893(6) 0.49182(19) 0.0278(7) Uani 1 1 d . .
C2 C 0.4189(2) 0.6328(6) 0.4020(2) 0.0302(7) Uani 1 1 d . .
C3 C 0.3341(2) 0.9367(6) 0.4899(2) 0.0334(7) Uani 1 1 d . .
C4 C 0.2951(2) 0.9148(6) 0.3233(2) 0.0351(7) Uani 1 1 d . .
H4A H 0.338853 0.916156 0.271320 0.042 Uiso 1 1 calc R U
H4B H 0.272540 1.099702 0.332604 0.042 Uiso 1 1 calc R U
C5 C 0.2094(2) 0.7399(7) 0.2996(2) 0.0399(8) Uani 1 1 d . .
H5A H 0.163433 0.744121 0.349793 0.048 Uiso 1 1 calc R U
H5B H 0.230792 0.553437 0.291496 0.048 Uiso 1 1 calc R U
C6 C 0.1606(2) 0.8392(7) 0.2122(2) 0.0398(8) Uani 1 1 d . .
H6A H 0.139246 1.025111 0.221600 0.048 Uiso 1 1 calc R U
H6B H 0.208206 0.840781 0.163374 0.048 Uiso 1 1 calc R U
C7 C 0.0753(2) 0.6743(8) 0.1811(3) 0.0469(9) Uani 1 1 d . .
H7A H 0.027818 0.670143 0.229984 0.056 Uiso 1 1 calc R U
H7B H 0.096580 0.488968 0.170205 0.056 Uiso 1 1 calc R U
C8 C 0.0276(3) 0.7816(9) 0.0950(3) 0.0627(12) Uani 1 1 d . .
H8A H -0.026996 0.668097 0.077754 0.075 Uiso 1 1 calc R U
H8B H 0.005112 0.963684 0.105696 0.075 Uiso 1 1 calc R U
H8C H 0.073890 0.782468 0.045903 0.075 Uiso 1 1 calc R U

loop_
_atom_site_aniso_label
_atom_site_aniso_U_11
_atom_site_aniso_U_22
_atom_site_aniso_U_33
_atom_site_aniso_U_23
_atom_site_aniso_U_13
_atom_site_aniso_U_12
S1 0.0306(4) 0.0349(5) 0.0318(4) -0.0019(3) 0.0000(3) 0.0011(3)
S2 0.0378(5) 0.0427(6) 0.0596(6) -0.0011(4) 0.0039(4) 0.0101(4)
S3 0.0393(5) 0.0418(5) 0.0284(4) -0.0010(3) -0.0020(3) 0.0008(4)
N1 0.0283(13) 0.0329(15) 0.0345(14) 0.0040(11) -0.0039(11) 0.0018(12)
C1 0.0268(15) 0.0297(16) 0.0269(15) -0.0025(13) -0.0007(12) -0.0034(13)
C2 0.0269(15) 0.0302(17) 0.0332(16) 0.0041(13) -0.0030(12) -0.0044(14)
C3 0.0319(16) 0.0311(18) 0.0372(17) 0.0013(14) 0.0017(14) -0.0024(14)
C4 0.0343(17) 0.0295(17) 0.0410(18) 0.0070(15) -0.0055(14) 0.0009(14)
C5 0.0339(18) 0.0345(19) 0.051(2) 0.0081(16) -0.0110(15) -0.0021(15)
C6 0.0328(17) 0.044(2) 0.0422(19) 0.0063(15) -0.0036(15) 0.0051(16)
C7 0.0356(18) 0.049(2) 0.055(2) -0.0015(18) -0.0127(17) 0.0031(17)
C8 0.055(2) 0.072(3) 0.060(3) -0.007(2) -0.022(2) 0.008(2)

loop_
_atom_type_symbol
_atom_type_description
_atom_type_scat_dispersion_real
_atom_type_scat_dispersion_imag
_atom_type_scat_source
C C 0.0181 0.0091
;
International Tables for Crystallography
(Vol. C, Tables 4.2.6.8 and 6.1.1.4)
;
H H 0.0000 0.0000
;
International Tables for Crystallography
(Vol. C, Table 6.1.1.4)
;
N N 0.0311 0.0180
;
International Tables for Crystallography
(Vol. C, Tables 4.2.6.8 and 6.1.1.4)
;
S S 0.3331 0.5567
;
International Tables for Crystallography
(Vol. C, Tables 4.2.6.8 and 6.1.1.4)
;

loop_
_geom_angle_atom_site_label_1
_geom_angle_atom_site_label_2
_geom_angle_atom_site_label_3
_geom_angle
_geom_angle_site_symmetry_1
C1 S1 C3 91.66(14) .
C3 N1 C2 116.2(3) .
C3 N1 C4 122.2(3) .
C2 N1 C4 121.6(2) .
C1 C1 C2 123.7(3) 3_666
C1 C1 S1 126.0(3) 3_666
C2 C1 S1 110.3(2) .
N1 C2 C1 110.9(3) .
N1 C2 S3 124.3(2) .
C1 C2 S3 124.8(2) .
N1 C3 S2 127.4(2) .
N1 C3 S1 110.9(2) .
S2 C3 S1 121.69(19) .
N1 C4 C5 113.6(3) .
N1 C4 H4A 108.9 .
C5 C4 H4A 108.9 .
N1 C4 H4B 108.9 .
C5 C4 H4B 108.9 .
H4A C4 H4B 107.7 .
C4 C5 C6 109.8(3) .
C4 C5 H5A 109.7 .
C6 C5 H5A 109.7 .
C4 C5 H5B 109.7 .
C6 C5 H5B 109.7 .
H5A C5 H5B 108.2 .
C7 C6 C5 114.2(3) .
C7 C6 H6A 108.7 .
C5 C6 H6A 108.7 .
C7 C6 H6B 108.7 .
C5 C6 H6B 108.7 .
H6A C6 H6B 107.6 .
C6 C7 C8 112.7(3) .
C6 C7 H7A 109.1 .
C8 C7 H7A 109.1 .
C6 C7 H7B 109.1 .
C8 C7 H7B 109.1 .
H7A C7 H7B 107.8 .
C7 C8 H8A 109.5 .
C7 C8 H8B 109.5 .
H8A C8 H8B 109.5 .
C7 C8 H8C 109.5 .
H8A C8 H8C 109.5 .
H8B C8 H8C 109.5 .

loop_
_geom_bond_atom_site_label_1
_geom_bond_atom_site_label_2
_geom_bond_distance
_geom_bond_site_symmetry_2
S1 C1 1.747(3) .
S1 C3 1.756(3) .
S2 C3 1.641(3) .
S3 C2 1.642(3) .
N1 C3 1.376(4) .
N1 C2 1.379(4) .
N1 C4 1.480(4) .
C1 C1 1.367(6) 3_666
C1 C2 1.466(4) .
C4 C5 1.517(4) .
C4 H4A 0.9900 .
C4 H4B 0.9900 .
C5 C6 1.524(4) .
C5 H5A 0.9900 .
C5 H5B 0.9900 .
C6 C7 1.512(5) .
C6 H6A 0.9900 .
C6 H6B 0.9900 .
C7 C8 1.516(5) .
C7 H7A 0.9900 .
C7 H7B 0.9900 .
C8 H8A 0.9800 .
C8 H8B 0.9800 .
C8 H8C 0.9800 .

loop_
_geom_torsion_atom_site_label_1
_geom_torsion_atom_site_label_2
_geom_torsion_atom_site_label_3
_geom_torsion_atom_site_label_4
_geom_torsion
_geom_torsion_site_symmetry_1
_geom_torsion_site_symmetry_4
C3 S1 C1 C1 179.6(4) . 3_666
C3 S1 C1 C2 -0.2(2) . .
C3 N1 C2 C1 -1.0(4) . .
C4 N1 C2 C1 178.0(2) . .
C3 N1 C2 S3 179.0(2) . .
C4 N1 C2 S3 -2.1(4) . .
C1 C1 C2 N1 -179.1(3) 3_666 .
S1 C1 C2 N1 0.6(3) . .
C1 C1 C2 S3 0.9(5) 3_666 .
S1 C1 C2 S3 -179.31(17) . .
C2 N1 C3 S2 -179.8(2) . .
C4 N1 C3 S2 1.2(4) . .
C2 N1 C3 S1 0.9(3) . .
C4 N1 C3 S1 -178.1(2) . .
C1 S1 C3 N1 -0.4(2) . .
C1 S1 C3 S2 -179.7(2) . .
C3 N1 C4 C5 -96.6(3) . .
C2 N1 C4 C5 84.5(3) . .
N1 C4 C5 C6 -177.9(3) . .
C4 C5 C6 C7 178.6(3) . .
C5 C6 C7 C8 179.0(3) . .
